data_4078317
loop_
_publ_author_name
'Zhu, Bolin'
'Chen, Yunfei'
'Shi, Wei'
'Li, Yuan'
'Hao, Xiaoting'

_publ_section_title
;
 Reactions of Doubly SiMe2-Bridged Bis(cyclopentadienyl) Complexes of
 Molybdenum and Iron Carbonyls: Competitive Ring-to-Metal Migrations of
 Hydrogen and SiMe2
;
_journal_issue 10
_journal_name_full Organometallics
_journal_page_first 4046
_journal_paper_doi 10.1021/om300305g
_journal_volume 31
_journal_year 2012
_chemical_formula_sum 'C72 H72 Fe8 O16 Si8'
_chemical_formula_weight 1864.82
_chemical_name_systematic
; 
 ? 
;
_space_group_IT_number 33
_symmetry_cell_setting orthorhombic
_symmetry_space_group_name_Hall 'P 2c -2n'
_symmetry_space_group_name_H-M 'P n a 21'
_atom_sites_solution_hydrogens geom
_atom_sites_solution_primary direct
_atom_sites_solution_secondary difmap
_audit_creation_method SHELXL-97
_cell_angle_alpha 90.00
_cell_angle_beta 90.00
_cell_angle_gamma 90.00
_cell_formula_units_Z 1
_cell_length_a 16.478(9)
_cell_length_b 9.777(6)
_cell_length_c 12.313(7)
_cell_measurement_reflns_used 2740
_cell_measurement_temperature 296(2)
_cell_measurement_theta_max 23.02
_cell_measurement_theta_min 2.42
_cell_volume 1984(2)
_computing_cell_refinement 'Bruker SMART'
_computing_data_collection 'Bruker SMART'
_computing_data_reduction 'Bruker SAINT'
_computing_molecular_graphics 'Bruker SHELXTL'
_computing_publication_material 'Bruker SHELXTL'
_computing_structure_refinement 'SHELXL-97 (Sheldrick, 1997)'
_computing_structure_solution 'SHELXS-97 (Sheldrick, 1990)'
_diffrn_ambient_temperature 296(2)
_diffrn_measured_fraction_theta_full 0.999
_diffrn_measured_fraction_theta_max 0.999
_diffrn_measurement_device_type 'CCD area detector'
_diffrn_measurement_method 'phi and omega scans'
_diffrn_radiation_monochromator graphite
_diffrn_radiation_source 'fine-focus sealed tube'
_diffrn_radiation_type MoK\a
_diffrn_radiation_wavelength 0.71073
_diffrn_reflns_av_R_equivalents 0.0446
_diffrn_reflns_av_sigmaI/netI 0.0500
_diffrn_reflns_limit_h_max 19
_diffrn_reflns_limit_h_min -19
_diffrn_reflns_limit_k_max 11
_diffrn_reflns_limit_k_min -10
_diffrn_reflns_limit_l_max 14
_diffrn_reflns_limit_l_min -8
_diffrn_reflns_number 9682
_diffrn_reflns_theta_full 25.01
_diffrn_reflns_theta_max 25.01
_diffrn_reflns_theta_min 2.42
_exptl_absorpt_coefficient_mu 1.603
_exptl_absorpt_correction_T_max 0.8187
_exptl_absorpt_correction_T_min 0.7950
_exptl_absorpt_correction_type multi-scan
_exptl_absorpt_process_details sadabs
_exptl_crystal_colour yellow
_exptl_crystal_density_diffrn 1.561
_exptl_crystal_density_meas ?
_exptl_crystal_density_method 'not measured'
_exptl_crystal_description block
_exptl_crystal_F_000 952
_exptl_crystal_size_max 0.15
_exptl_crystal_size_mid 0.14
_exptl_crystal_size_min 0.13
_refine_diff_density_max 0.242
_refine_diff_density_min -0.446
_refine_diff_density_rms 0.085
_refine_ls_abs_structure_details 'Flack H D (1983), Acta Cryst. A39, 876-881'
_refine_ls_abs_structure_Flack 0.016(18)
_refine_ls_extinction_method none
_refine_ls_goodness_of_fit_ref 1.035
_refine_ls_hydrogen_treatment constr
_refine_ls_matrix_type full
_refine_ls_number_parameters 239
_refine_ls_number_reflns 2975
_refine_ls_number_restraints 1
_refine_ls_restrained_S_all 1.035
_refine_ls_R_factor_all 0.0445
_refine_ls_R_factor_gt 0.0316
_refine_ls_shift/su_max 0.001
_refine_ls_shift/su_mean 0.000
_refine_ls_structure_factor_coef Fsqd
_refine_ls_weighting_details 'calc w=1/[\s^2^(Fo^2^)+(0.0253P)^2^+0.0000P] where P=(Fo^2^+2Fc^2^)/3'
_refine_ls_weighting_scheme calc
_refine_ls_wR_factor_gt 0.0577
_refine_ls_wR_factor_ref 0.0612
_reflns_number_gt 2498
_reflns_number_total 2975
_reflns_threshold_expression >2sigma(I)
_cod_data_source_file om300305g_si_003.cif
_cod_data_source_block 120302b
_cod_depositor_comments
;
The following automatic conversions were performed:

'_symmetry_cell_setting' value 'Orthorhombic' changed to
'orthorhombic' according to
/home/saulius/struct/CIF-dictionaries/cif_core.dic dictionary named
'cif_core.dic' version 2.4.1 from 2010-06-29.

Automatic conversion script
Id: cif_fix_values 1715 2011-07-08 13:25:40Z adriana 

The following automatic conversions were performed:

'_exptl_crystal_density_meas' value 'none' was changed to '?' - the
value is perceived as not measured.

Automatic conversion script
Id: cif_fix_values 3008 2015-01-20 13:52:24Z robertas 
;
_cod_original_sg_symbol_H-M Pna21
_cod_database_code 4078317

loop_
_symmetry_equiv_pos_as_xyz
'x, y, z'
'-x, -y, z+1/2'
'-x+1/2, y+1/2, z+1/2'
'x+1/2, -y+1/2, z'

loop_
_atom_site_label
_atom_site_type_symbol
_atom_site_fract_x
_atom_site_fract_y
_atom_site_fract_z
_atom_site_U_iso_or_equiv
_atom_site_adp_type
_atom_site_occupancy
_atom_site_symmetry_multiplicity
_atom_site_calc_flag
_atom_site_refinement_flags
Fe1 Fe 0.88178(3) -0.04671(6) 0.44132(5) 0.03412(14) Uani 1 1 d .
Fe2 Fe 0.66350(3) 0.00167(6) 0.51962(5) 0.03579(14) Uani 1 1 d .
Si1 Si 0.84301(7) -0.09409(13) 0.61920(9) 0.0380(3) Uani 1 1 d .
Si2 Si 0.79324(7) 0.25724(11) 0.53285(10) 0.0354(3) Uani 1 1 d .
O1 O 0.9360(3) -0.3264(4) 0.4237(4) 0.0980(15) Uani 1 1 d .
O2 O 1.03403(18) 0.0541(3) 0.5258(3) 0.0659(9) Uani 1 1 d .
O3 O 0.6302(2) -0.2748(4) 0.4489(5) 0.0988(13) Uani 1 1 d .
O4 O 0.5502(2) 0.1152(4) 0.3622(3) 0.0763(11) Uani 1 1 d .
C1 C 0.7576(2) 0.0173(4) 0.4176(3) 0.0334(10) Uani 1 1 d .
C2 C 0.7851(2) -0.0655(5) 0.3293(3) 0.0423(11) Uani 1 1 d .
H2 H 0.7604 -0.1520 0.3063 0.051 Uiso 1 1 calc R
C3 C 0.8528(3) -0.0018(5) 0.2782(3) 0.0478(12) Uani 1 1 d .
H3 H 0.8817 -0.0353 0.2139 0.057 Uiso 1 1 calc R
C4 C 0.8701(2) 0.1188(5) 0.3358(3) 0.0392(11) Uani 1 1 d .
H4 H 0.9131 0.1844 0.3178 0.047 Uiso 1 1 calc R
C5 C 0.8127(2) 0.1326(4) 0.4233(3) 0.0327(10) Uani 1 1 d .
C6 C 0.9182(3) -0.0511(6) 0.7274(4) 0.0611(14) Uani 1 1 d .
H6A H 0.8945 -0.0676 0.7974 0.092 Uiso 1 1 calc R
H6B H 0.9331 0.0435 0.7215 0.092 Uiso 1 1 calc R
H6C H 0.9656 -0.1071 0.7188 0.092 Uiso 1 1 calc R
C7 C 0.8158(3) -0.2770(5) 0.6468(4) 0.0650(15) Uani 1 1 d .
H7A H 0.8627 -0.3337 0.6362 0.098 Uiso 1 1 calc R
H7B H 0.7735 -0.3052 0.5980 0.098 Uiso 1 1 calc R
H7C H 0.7972 -0.2859 0.7204 0.098 Uiso 1 1 calc R
C8 C 0.7346(3) 0.4052(4) 0.4799(3) 0.0507(12) Uani 1 1 d .
H8A H 0.7681 0.4575 0.4315 0.076 Uiso 1 1 calc R
H8B H 0.7177 0.4620 0.5394 0.076 Uiso 1 1 calc R
H8C H 0.6877 0.3727 0.4415 0.076 Uiso 1 1 calc R
C9 C 0.8852(2) 0.3202(5) 0.6049(4) 0.0530(12) Uani 1 1 d .
H9A H 0.9147 0.2439 0.6340 0.079 Uiso 1 1 calc R
H9B H 0.8692 0.3800 0.6629 0.079 Uiso 1 1 calc R
H9C H 0.9191 0.3692 0.5548 0.079 Uiso 1 1 calc R
C10 C 0.7259(2) 0.1439(4) 0.6156(3) 0.0344(9) Uani 1 1 d .
C11 C 0.7462(3) 0.0042(4) 0.6477(3) 0.0376(11) Uani 1 1 d .
C12 C 0.6720(3) -0.0569(5) 0.6840(3) 0.0508(13) Uani 1 1 d .
H12 H 0.6667 -0.1508 0.7109 0.061 Uiso 1 1 calc R
C13 C 0.6075(3) 0.0373(5) 0.6741(4) 0.0529(13) Uani 1 1 d .
H13 H 0.5505 0.0209 0.6929 0.063 Uiso 1 1 calc R
C14 C 0.6406(2) 0.1591(5) 0.6331(3) 0.0450(11) Uani 1 1 d .
H14 H 0.6095 0.2424 0.6177 0.054 Uiso 1 1 calc R
C15 C 0.9140(3) -0.2150(5) 0.4318(5) 0.0561(12) Uani 1 1 d .
C16 C 0.9734(3) 0.0115(5) 0.4930(3) 0.0471(12) Uani 1 1 d .
C17 C 0.6434(3) -0.1644(6) 0.4777(4) 0.0553(14) Uani 1 1 d .
C18 C 0.5958(3) 0.0718(5) 0.4229(4) 0.0470(12) Uani 1 1 d .

loop_
_atom_site_aniso_label
_atom_site_aniso_U_11
_atom_site_aniso_U_22
_atom_site_aniso_U_33
_atom_site_aniso_U_23
_atom_site_aniso_U_13
_atom_site_aniso_U_12
Fe1 0.0285(3) 0.0364(3) 0.0375(3) -0.0043(3) -0.0022(3) 0.0049(3)
Fe2 0.0268(3) 0.0375(3) 0.0430(3) 0.0010(3) -0.0004(3) -0.0023(3)
Si1 0.0337(7) 0.0391(8) 0.0413(7) 0.0081(6) -0.0054(6) -0.0013(6)
Si2 0.0339(6) 0.0315(6) 0.0408(6) -0.0035(5) 0.0017(5) -0.0006(5)
O1 0.105(3) 0.059(3) 0.131(4) -0.031(3) -0.024(3) 0.039(2)
O2 0.0373(19) 0.092(3) 0.068(2) -0.001(2) -0.0063(18) -0.0118(17)
O3 0.094(3) 0.050(2) 0.152(4) -0.021(3) -0.020(3) -0.016(2)
O4 0.057(2) 0.092(3) 0.081(3) 0.024(2) -0.022(2) 0.004(2)
C1 0.028(2) 0.036(3) 0.036(3) -0.0045(18) -0.0108(17) 0.007(2)
C2 0.033(2) 0.052(3) 0.041(2) -0.014(2) -0.005(2) 0.003(2)
C3 0.046(3) 0.066(4) 0.032(3) -0.003(2) -0.002(2) 0.011(3)
C4 0.030(2) 0.048(3) 0.039(2) 0.007(2) 0.0060(19) 0.009(2)
C5 0.024(2) 0.038(3) 0.036(2) 0.0031(18) -0.0023(17) 0.0008(18)
C6 0.047(3) 0.090(4) 0.046(3) 0.017(3) -0.011(2) -0.009(3)
C7 0.064(3) 0.052(4) 0.079(4) 0.021(3) -0.001(3) 0.000(3)
C8 0.052(3) 0.037(3) 0.063(3) 0.0011(19) 0.003(2) 0.005(2)
C9 0.043(3) 0.043(3) 0.073(3) -0.009(2) -0.005(3) -0.008(2)
C10 0.035(2) 0.039(3) 0.029(2) -0.0072(18) 0.0005(18) 0.001(2)
C11 0.035(2) 0.049(3) 0.029(2) 0.0027(18) -0.0008(18) -0.003(2)
C12 0.053(3) 0.059(3) 0.040(3) 0.013(2) 0.013(2) -0.010(3)
C13 0.039(3) 0.069(4) 0.051(3) 0.004(2) 0.016(2) -0.002(3)
C14 0.040(3) 0.048(3) 0.046(3) -0.008(2) 0.012(2) 0.005(2)
C15 0.051(3) 0.052(3) 0.065(3) -0.022(3) -0.012(3) 0.018(2)
C16 0.037(3) 0.054(3) 0.050(3) -0.003(2) 0.006(2) 0.004(3)
C17 0.046(3) 0.043(3) 0.077(4) 0.005(2) -0.010(2) -0.008(3)
C18 0.033(2) 0.045(3) 0.063(4) 0.000(3) 0.004(2) -0.002(2)

loop_
_atom_type_symbol
_atom_type_description
_atom_type_scat_dispersion_real
_atom_type_scat_dispersion_imag
_atom_type_scat_source
C C 0.0033 0.0016 'International Tables Vol C Tables 4.2.6.8 and 6.1.1.4'
H H 0.0000 0.0000 'International Tables Vol C Tables 4.2.6.8 and 6.1.1.4'
O O 0.0106 0.0060 'International Tables Vol C Tables 4.2.6.8 and 6.1.1.4'
Si Si 0.0817 0.0704 'International Tables Vol C Tables 4.2.6.8 and 6.1.1.4'
Fe Fe 0.3463 0.8444 'International Tables Vol C Tables 4.2.6.8 and 6.1.1.4'

loop_
_geom_angle_atom_site_label_1
_geom_angle_atom_site_label_2
_geom_angle_atom_site_label_3
_geom_angle
C15 Fe1 C16 94.0(2)
C15 Fe1 C4 136.3(2)
C16 Fe1 C4 93.1(2)
C15 Fe1 C5 161.92(19)
C16 Fe1 C5 103.69(19)
C4 Fe1 C5 40.25(14)
C15 Fe1 C3 101.7(2)
C16 Fe1 C3 118.52(19)
C4 Fe1 C3 39.13(17)
C5 Fe1 C3 66.63(16)
C15 Fe1 C2 96.0(2)
C16 Fe1 C2 157.4(2)
C4 Fe1 C2 65.90(18)
C5 Fe1 C2 66.15(16)
C3 Fe1 C2 39.40(16)
C15 Fe1 C1 123.79(19)
C16 Fe1 C1 141.21(19)
C4 Fe1 C1 66.65(16)
C5 Fe1 C1 39.74(15)
C3 Fe1 C1 66.23(16)
C2 Fe1 C1 39.05(14)
C15 Fe1 Si1 87.65(19)
C16 Fe1 Si1 87.65(14)
C4 Fe1 Si1 135.71(12)
C5 Fe1 Si1 96.71(11)
C3 Fe1 Si1 151.01(13)
C2 Fe1 Si1 112.93(13)
C1 Fe1 Si1 85.69(11)
C17 Fe2 C18 92.4(2)
C17 Fe2 C1 91.9(2)
C18 Fe2 C1 92.09(19)
C17 Fe2 C11 111.2(2)
C18 Fe2 C11 156.40(19)
C1 Fe2 C11 88.15(15)
C17 Fe2 C10 151.96(19)
C18 Fe2 C10 115.57(19)
C1 Fe2 C10 85.62(16)
C11 Fe2 C10 40.91(16)
C17 Fe2 C12 92.5(2)
C18 Fe2 C12 142.5(2)
C1 Fe2 C12 124.87(17)
C11 Fe2 C12 39.93(16)
C10 Fe2 C12 66.77(18)
C17 Fe2 C14 147.6(2)
C18 Fe2 C14 92.9(2)
C1 Fe2 C14 119.87(17)
C11 Fe2 C14 66.90(18)
C10 Fe2 C14 39.71(15)
C12 Fe2 C14 64.8(2)
C17 Fe2 C13 109.5(2)
C18 Fe2 C13 105.2(2)
C1 Fe2 C13 151.47(17)
C11 Fe2 C13 66.91(18)
C10 Fe2 C13 66.57(17)
C12 Fe2 C13 38.78(18)
C14 Fe2 C13 38.52(17)
C6 Si1 C7 104.1(2)
C6 Si1 C11 108.2(2)
C7 Si1 C11 104.4(2)
C6 Si1 Fe1 116.37(16)
C7 Si1 Fe1 115.22(18)
C11 Si1 Fe1 107.70(13)
C5 Si2 C8 110.34(19)
C5 Si2 C9 115.20(19)
C8 Si2 C9 109.4(2)
C5 Si2 C10 96.34(18)
C8 Si2 C10 110.1(2)
C9 Si2 C10 114.8(2)
C2 C1 C5 106.2(4)
C2 C1 Fe2 132.9(3)
C5 C1 Fe2 120.9(3)
C2 C1 Fe1 68.8(2)
C5 C1 Fe1 68.0(2)
Fe2 C1 Fe1 128.83(19)
C3 C2 C1 109.7(4)
C3 C2 Fe1 70.1(2)
C1 C2 Fe1 72.2(2)
C3 C2 H2 125.2
C1 C2 H2 125.2
Fe1 C2 H2 125.2
C4 C3 C2 107.7(4)
C4 C3 Fe1 69.4(2)
C2 C3 Fe1 70.5(2)
C4 C3 H3 126.2
C2 C3 H3 126.2
Fe1 C3 H3 126.2
C3 C4 C5 108.8(4)
C3 C4 Fe1 71.4(3)
C5 C4 Fe1 70.6(2)
C3 C4 H4 125.6
C5 C4 H4 125.6
Fe1 C4 H4 125.6
C4 C5 C1 107.6(4)
C4 C5 Si2 136.3(3)
C1 C5 Si2 116.1(3)
C4 C5 Fe1 69.2(2)
C1 C5 Fe1 72.3(2)
Si2 C5 Fe1 124.53(19)
Si1 C6 H6A 109.5
Si1 C6 H6B 109.5
H6A C6 H6B 109.5
Si1 C6 H6C 109.5
H6A C6 H6C 109.5
H6B C6 H6C 109.5
Si1 C7 H7A 109.5
Si1 C7 H7B 109.5
H7A C7 H7B 109.5
Si1 C7 H7C 109.5
H7A C7 H7C 109.5
H7B C7 H7C 109.5
Si2 C8 H8A 109.5
Si2 C8 H8B 109.5
H8A C8 H8B 109.5
Si2 C8 H8C 109.5
H8A C8 H8C 109.5
H8B C8 H8C 109.5
Si2 C9 H9A 109.5
Si2 C9 H9B 109.5
H9A C9 H9B 109.5
Si2 C9 H9C 109.5
H9A C9 H9C 109.5
H9B C9 H9C 109.5
C14 C10 C11 106.4(4)
C14 C10 Si2 127.1(3)
C11 C10 Si2 124.4(3)
C14 C10 Fe2 70.8(2)
C11 C10 Fe2 69.1(2)
Si2 C10 Fe2 112.14(18)
C12 C11 C10 106.2(4)
C12 C11 Si1 124.4(4)
C10 C11 Si1 128.1(3)
C12 C11 Fe2 71.0(2)
C10 C11 Fe2 70.0(2)
Si1 C11 Fe2 113.9(2)
C13 C12 C11 110.1(4)
C13 C12 Fe2 71.9(3)
C11 C12 Fe2 69.1(2)
C13 C12 H12 124.9
C11 C12 H12 124.9
Fe2 C12 H12 124.9
C14 C13 C12 107.0(4)
C14 C13 Fe2 69.6(3)
C12 C13 Fe2 69.3(2)
C14 C13 H13 126.5
C12 C13 H13 126.5
Fe2 C13 H13 126.5
C13 C14 C10 110.4(4)
C13 C14 Fe2 71.9(3)
C10 C14 Fe2 69.5(2)
C13 C14 H14 124.8
C10 C14 H14 124.8
Fe2 C14 H14 124.8
O1 C15 Fe1 178.8(6)
O2 C16 Fe1 177.9(5)
O3 C17 Fe2 179.5(5)
O4 C18 Fe2 177.9(4)

loop_
_geom_bond_atom_site_label_1
_geom_bond_atom_site_label_2
_geom_bond_distance
Fe1 C15 1.733(5)
Fe1 C16 1.734(5)
Fe1 C4 2.084(4)
Fe1 C5 2.103(4)
Fe1 C3 2.111(4)
Fe1 C2 2.115(4)
Fe1 C1 2.160(4)
Fe1 Si1 2.3281(18)
Fe2 C17 1.735(6)
Fe2 C18 1.770(5)
Fe2 C1 2.001(4)
Fe2 C11 2.084(4)
Fe2 C10 2.095(4)
Fe2 C12 2.108(4)
Fe2 C14 2.113(4)
Fe2 C13 2.143(5)
Si1 C6 1.867(5)
Si1 C7 1.875(5)
Si1 C11 1.895(5)
Si2 C5 1.846(4)
Si2 C8 1.858(4)
Si2 C9 1.861(4)
Si2 C10 1.870(4)
O1 C15 1.152(5)
O2 C16 1.156(5)
O3 C17 1.157(5)
O4 C18 1.142(5)
C1 C2 1.430(5)
C1 C5 1.450(6)
C2 C3 1.425(6)
C2 H2 0.9800
C3 C4 1.405(6)
C3 H3 0.9800
C4 C5 1.441(5)
C4 H4 0.9800
C6 H6A 0.9600
C6 H6B 0.9600
C6 H6C 0.9600
C7 H7A 0.9600
C7 H7B 0.9600
C7 H7C 0.9600
C8 H8A 0.9600
C8 H8B 0.9600
C8 H8C 0.9600
C9 H9A 0.9600
C9 H9B 0.9600
C9 H9C 0.9600
C10 C14 1.429(5)
C10 C11 1.461(6)
C11 C12 1.432(6)
C12 C13 1.412(7)
C12 H12 0.9800
C13 C14 1.404(6)
C13 H13 0.9800
C14 H14 0.9800

loop_
_geom_torsion_atom_site_label_1
_geom_torsion_atom_site_label_2
_geom_torsion_atom_site_label_3
_geom_torsion_atom_site_label_4
_geom_torsion
C15 Fe1 Si1 C6 94.9(2)
C16 Fe1 Si1 C6 0.8(3)
C4 Fe1 Si1 C6 -91.2(3)
C5 Fe1 Si1 C6 -102.7(2)
C3 Fe1 Si1 C6 -155.0(3)
C2 Fe1 Si1 C6 -169.6(2)
C1 Fe1 Si1 C6 -140.9(2)
C15 Fe1 Si1 C7 -27.4(2)
C16 Fe1 Si1 C7 -121.5(2)
C4 Fe1 Si1 C7 146.5(2)
C5 Fe1 Si1 C7 135.0(2)
C3 Fe1 Si1 C7 82.7(4)
C2 Fe1 Si1 C7 68.1(2)
C1 Fe1 Si1 C7 96.7(2)
C15 Fe1 Si1 C11 -143.4(2)
C16 Fe1 Si1 C11 122.5(2)
C4 Fe1 Si1 C11 30.4(2)
C5 Fe1 Si1 C11 18.95(18)
C3 Fe1 Si1 C11 -33.3(4)
C2 Fe1 Si1 C11 -47.9(2)
C1 Fe1 Si1 C11 -19.29(19)
C17 Fe2 C1 C2 11.7(4)
C18 Fe2 C1 C2 -80.8(4)
C11 Fe2 C1 C2 122.8(4)
C10 Fe2 C1 C2 163.7(4)
C12 Fe2 C1 C2 106.1(4)
C14 Fe2 C1 C2 -175.3(4)
C13 Fe2 C1 C2 151.0(4)
C17 Fe2 C1 C5 -170.4(3)
C18 Fe2 C1 C5 97.2(3)
C11 Fe2 C1 C5 -59.2(3)
C10 Fe2 C1 C5 -18.3(3)
C12 Fe2 C1 C5 -76.0(4)
C14 Fe2 C1 C5 2.7(4)
C13 Fe2 C1 C5 -31.0(6)
C17 Fe2 C1 Fe1 -84.9(3)
C18 Fe2 C1 Fe1 -177.3(3)
C11 Fe2 C1 Fe1 26.3(2)
C10 Fe2 C1 Fe1 67.2(3)
C12 Fe2 C1 Fe1 9.5(4)
C14 Fe2 C1 Fe1 88.2(3)
C13 Fe2 C1 Fe1 54.5(5)
C15 Fe1 C1 C2 -51.2(4)
C16 Fe1 C1 C2 143.7(3)
C4 Fe1 C1 C2 80.0(3)
C5 Fe1 C1 C2 118.6(4)
C3 Fe1 C1 C2 37.1(3)
Si1 Fe1 C1 C2 -135.5(3)
C15 Fe1 C1 C5 -169.8(3)
C16 Fe1 C1 C5 25.1(4)
C4 Fe1 C1 C5 -38.6(2)
C3 Fe1 C1 C5 -81.5(3)
C2 Fe1 C1 C5 -118.6(4)
Si1 Fe1 C1 C5 105.9(2)
C15 Fe1 C1 Fe2 77.4(3)
C16 Fe1 C1 Fe2 -87.7(4)
C4 Fe1 C1 Fe2 -151.4(3)
C5 Fe1 C1 Fe2 -112.7(3)
C3 Fe1 C1 Fe2 165.8(3)
C2 Fe1 C1 Fe2 128.6(4)
Si1 Fe1 C1 Fe2 -6.8(2)
C5 C1 C2 C3 -2.4(5)
Fe2 C1 C2 C3 175.8(3)
Fe1 C1 C2 C3 -60.4(3)
C5 C1 C2 Fe1 57.9(3)
Fe2 C1 C2 Fe1 -123.9(4)
C15 Fe1 C2 C3 -101.1(3)
C16 Fe1 C2 C3 14.6(6)
C4 Fe1 C2 C3 37.4(3)
C5 Fe1 C2 C3 81.7(3)
C1 Fe1 C2 C3 119.5(4)
Si1 Fe1 C2 C3 168.9(2)
C15 Fe1 C2 C1 139.3(3)
C16 Fe1 C2 C1 -104.9(5)
C4 Fe1 C2 C1 -82.1(3)
C5 Fe1 C2 C1 -37.9(2)
C3 Fe1 C2 C1 -119.5(4)
Si1 Fe1 C2 C1 49.4(3)
C1 C2 C3 C4 1.9(5)
Fe1 C2 C3 C4 -59.7(3)
C1 C2 C3 Fe1 61.6(3)
C15 Fe1 C3 C4 -156.3(3)
C16 Fe1 C3 C4 -55.2(3)
C5 Fe1 C3 C4 38.2(2)
C2 Fe1 C3 C4 118.5(4)
C1 Fe1 C3 C4 81.7(3)
Si1 Fe1 C3 C4 97.0(4)
C15 Fe1 C3 C2 85.2(3)
C16 Fe1 C3 C2 -173.7(3)
C4 Fe1 C3 C2 -118.5(4)
C5 Fe1 C3 C2 -80.3(3)
C1 Fe1 C3 C2 -36.8(3)
Si1 Fe1 C3 C2 -21.5(5)
C2 C3 C4 C5 -0.6(5)
Fe1 C3 C4 C5 -61.0(3)
C2 C3 C4 Fe1 60.4(3)
C15 Fe1 C4 C3 34.7(4)
C16 Fe1 C4 C3 133.7(3)
C5 Fe1 C4 C3 -118.6(4)
C2 Fe1 C4 C3 -37.7(2)
C1 Fe1 C4 C3 -80.5(3)
Si1 Fe1 C4 C3 -136.5(2)
C15 Fe1 C4 C5 153.3(3)
C16 Fe1 C4 C5 -107.6(3)
C3 Fe1 C4 C5 118.6(4)
C2 Fe1 C4 C5 81.0(2)
C1 Fe1 C4 C5 38.1(2)
Si1 Fe1 C4 C5 -17.8(3)
C3 C4 C5 C1 -0.9(4)
Fe1 C4 C5 C1 -62.5(3)
C3 C4 C5 Si2 -179.8(3)
Fe1 C4 C5 Si2 118.7(4)
C3 C4 C5 Fe1 61.5(3)
C2 C1 C5 C4 2.0(4)
Fe2 C1 C5 C4 -176.4(3)
Fe1 C1 C5 C4 60.5(3)
C2 C1 C5 Si2 -178.8(3)
Fe2 C1 C5 Si2 2.7(4)
Fe1 C1 C5 Si2 -120.4(2)
C2 C1 C5 Fe1 -58.4(3)
Fe2 C1 C5 Fe1 123.1(3)
C8 Si2 C5 C4 81.2(4)
C9 Si2 C5 C4 -43.3(5)
C10 Si2 C5 C4 -164.5(4)
C8 Si2 C5 C1 -97.5(3)
C9 Si2 C5 C1 137.9(3)
C10 Si2 C5 C1 16.7(3)
C8 Si2 C5 Fe1 176.7(2)
C9 Si2 C5 Fe1 52.2(3)
C10 Si2 C5 Fe1 -69.0(3)
C15 Fe1 C5 C4 -89.3(7)
C16 Fe1 C5 C4 78.4(3)
C3 Fe1 C5 C4 -37.1(2)
C2 Fe1 C5 C4 -80.3(3)
C1 Fe1 C5 C4 -117.5(3)
Si1 Fe1 C5 C4 167.6(2)
C15 Fe1 C5 C1 28.2(8)
C16 Fe1 C5 C1 -164.1(2)
C4 Fe1 C5 C1 117.5(3)
C3 Fe1 C5 C1 80.4(3)
C2 Fe1 C5 C1 37.2(2)
Si1 Fe1 C5 C1 -74.9(2)
C15 Fe1 C5 Si2 138.1(7)
C16 Fe1 C5 Si2 -54.2(3)
C4 Fe1 C5 Si2 -132.6(4)
C3 Fe1 C5 Si2 -169.7(3)
C2 Fe1 C5 Si2 147.1(3)
C1 Fe1 C5 Si2 109.9(3)
Si1 Fe1 C5 Si2 35.0(2)
C5 Si2 C10 C14 -110.9(4)
C8 Si2 C10 C14 3.6(4)
C9 Si2 C10 C14 127.6(3)
C5 Si2 C10 C11 50.4(4)
C8 Si2 C10 C11 164.9(3)
C9 Si2 C10 C11 -71.1(4)
C5 Si2 C10 Fe2 -28.7(2)
C8 Si2 C10 Fe2 85.7(2)
C9 Si2 C10 Fe2 -150.3(2)
C17 Fe2 C10 C14 -123.4(4)
C18 Fe2 C10 C14 60.7(3)
C1 Fe2 C10 C14 150.9(3)
C11 Fe2 C10 C14 -116.9(3)
C12 Fe2 C10 C14 -78.0(3)
C13 Fe2 C10 C14 -35.6(3)
C17 Fe2 C10 C11 -6.5(5)
C18 Fe2 C10 C11 177.6(3)
C1 Fe2 C10 C11 -92.2(2)
C12 Fe2 C10 C11 38.8(2)
C14 Fe2 C10 C11 116.9(3)
C13 Fe2 C10 C11 81.2(3)
C17 Fe2 C10 Si2 113.4(4)
C18 Fe2 C10 Si2 -62.6(3)
C1 Fe2 C10 Si2 27.6(2)
C11 Fe2 C10 Si2 119.9(3)
C12 Fe2 C10 Si2 158.7(3)
C14 Fe2 C10 Si2 -123.3(3)
C13 Fe2 C10 Si2 -158.9(3)
C14 C10 C11 C12 -0.7(4)
Si2 C10 C11 C12 -165.3(3)
Fe2 C10 C11 C12 -62.1(3)
C14 C10 C11 Si1 166.5(3)
Si2 C10 C11 Si1 2.0(5)
Fe2 C10 C11 Si1 105.1(3)
C14 C10 C11 Fe2 61.4(3)
Si2 C10 C11 Fe2 -103.2(3)
C6 Si1 C11 C12 -109.4(4)
C7 Si1 C11 C12 1.1(4)
Fe1 Si1 C11 C12 124.0(3)
C6 Si1 C11 C10 85.5(4)
C7 Si1 C11 C10 -164.0(4)
Fe1 Si1 C11 C10 -41.1(4)
C6 Si1 C11 Fe2 168.0(2)
C7 Si1 C11 Fe2 -81.5(3)
Fe1 Si1 C11 Fe2 41.5(2)
C17 Fe2 C11 C12 -67.1(3)
C18 Fe2 C11 C12 110.6(5)
C1 Fe2 C11 C12 -158.4(3)
C10 Fe2 C11 C12 116.1(4)
C14 Fe2 C11 C12 77.8(3)
C13 Fe2 C11 C12 35.8(3)
C17 Fe2 C11 C10 176.7(3)
C18 Fe2 C11 C10 -5.5(6)
C1 Fe2 C11 C10 85.5(2)
C12 Fe2 C11 C10 -116.1(4)
C14 Fe2 C11 C10 -38.3(2)
C13 Fe2 C11 C10 -80.3(3)
C17 Fe2 C11 Si1 52.9(3)
C18 Fe2 C11 Si1 -129.4(4)
C1 Fe2 C11 Si1 -38.4(2)
C10 Fe2 C11 Si1 -123.8(3)
C12 Fe2 C11 Si1 120.0(4)
C14 Fe2 C11 Si1 -162.1(3)
C13 Fe2 C11 Si1 155.8(3)
C10 C11 C12 C13 1.0(5)
Si1 C11 C12 C13 -166.8(3)
Fe2 C11 C12 C13 -60.5(3)
C10 C11 C12 Fe2 61.4(3)
Si1 C11 C12 Fe2 -106.4(3)
C17 Fe2 C12 C13 -118.6(3)
C18 Fe2 C12 C13 -21.3(5)
C1 Fe2 C12 C13 147.4(3)
C11 Fe2 C12 C13 120.8(4)
C10 Fe2 C12 C13 81.0(3)
C14 Fe2 C12 C13 37.3(3)
C17 Fe2 C12 C11 120.7(3)
C18 Fe2 C12 C11 -142.0(3)
C1 Fe2 C12 C11 26.6(4)
C10 Fe2 C12 C11 -39.8(2)
C14 Fe2 C12 C11 -83.5(3)
C13 Fe2 C12 C11 -120.8(4)
C11 C12 C13 C14 -0.9(5)
Fe2 C12 C13 C14 -59.6(3)
C11 C12 C13 Fe2 58.8(3)
C17 Fe2 C13 C14 -173.2(3)
C18 Fe2 C13 C14 -75.0(3)
C1 Fe2 C13 C14 50.5(5)
C11 Fe2 C13 C14 81.4(3)
C10 Fe2 C13 C14 36.7(3)
C12 Fe2 C13 C14 118.3(4)
C17 Fe2 C13 C12 68.6(3)
C18 Fe2 C13 C12 166.8(3)
C1 Fe2 C13 C12 -67.8(5)
C11 Fe2 C13 C12 -36.8(3)
C10 Fe2 C13 C12 -81.6(3)
C14 Fe2 C13 C12 -118.3(4)
C12 C13 C14 C10 0.4(5)
Fe2 C13 C14 C10 -59.0(3)
C12 C13 C14 Fe2 59.5(3)
C11 C10 C14 C13 0.2(5)
Si2 C10 C14 C13 164.2(3)
Fe2 C10 C14 C13 60.5(3)
C11 C10 C14 Fe2 -60.3(3)
Si2 C10 C14 Fe2 103.7(3)
C17 Fe2 C14 C13 12.0(5)
C18 Fe2 C14 C13 111.1(3)
C1 Fe2 C14 C13 -154.9(3)
C11 Fe2 C14 C13 -81.4(3)
C10 Fe2 C14 C13 -120.9(4)
C12 Fe2 C14 C13 -37.6(3)
C17 Fe2 C14 C10 132.9(4)
C18 Fe2 C14 C10 -128.0(3)
C1 Fe2 C14 C10 -34.0(3)
C11 Fe2 C14 C10 39.4(2)
C12 Fe2 C14 C10 83.3(3)
C13 Fe2 C14 C10 120.9(4)
C16 Fe1 C15 O1 -85(23)
C4 Fe1 C15 O1 14(23)
C5 Fe1 C15 O1 83(23)
C3 Fe1 C15 O1 35(23)
C2 Fe1 C15 O1 75(23)
C1 Fe1 C15 O1 104(23)
Si1 Fe1 C15 O1 -173(100)
C15 Fe1 C16 O2 148(11)
C4 Fe1 C16 O2 11(11)
C5 Fe1 C16 O2 -28(11)
C3 Fe1 C16 O2 43(11)
C2 Fe1 C16 O2 32(12)
C1 Fe1 C16 O2 -44(11)
Si1 Fe1 C16 O2 -124(11)
C18 Fe2 C17 O3 60(53)
C1 Fe2 C17 O3 -32(53)
C11 Fe2 C17 O3 -121(53)
C10 Fe2 C17 O3 -117(53)
C12 Fe2 C17 O3 -157(100)
C14 Fe2 C17 O3 159(100)
C13 Fe2 C17 O3 167(100)
C17 Fe2 C18 O4 65(13)
C1 Fe2 C18 O4 157(13)
C11 Fe2 C18 O4 -113(13)
C10 Fe2 C18 O4 -117(13)
C12 Fe2 C18 O4 -32(13)
C14 Fe2 C18 O4 -83(13)
C13 Fe2 C18 O4 -46(13)
